data_2218163
loop_
_publ_author_name
'Qiu, Zhanglei'
'Li, Lianzhi'
'Liu, Yan'
'Xu, Tao'
'Wang, Daqi'

_publ_section_title
(2,2'-Bipyridine-\k^2^<i>N</i>,<i>N</i>')[<i>N</i>-(2-oxido-1-naphthylidene)threoninato-\k^3^<i>O</i>^1^,<i>N</i>,<i>O</i>^2^]copper(II)
_journal_coeditor_code HY2129
_journal_issue 5
_journal_name_full 'Acta Crystallographica Section E'
_journal_page_first m745
_journal_page_last m746
_journal_paper_doi 10.1107/S1600536808012191
_journal_volume 64
_journal_year 2008
_chemical_formula_iupac '[Cu (C15 H13 N O4) (C10 H8 N2)]'
_chemical_formula_moiety 'C25 H21 Cu N3 O4'
_chemical_formula_sum 'C25 H21 Cu N3 O4'
_chemical_formula_weight 490.99
_chemical_name_systematic
;
(2,2'-Bipyridine-\k^2^<i>N</i>,<i>N</i>')[<i>N</i>-(2-oxido-1-
naphthylidene)threoninato-\k^3^<i>O</i>^1^,<i>N</i>,<i>O</i>^2^]copper(II)
;
_space_group_IT_number 19
_symmetry_cell_setting orthorhombic
_symmetry_space_group_name_Hall 'P 2ac 2ab'
_symmetry_space_group_name_H-M 'P 21 21 21'
_atom_sites_solution_hydrogens geom
_atom_sites_solution_primary direct
_atom_sites_solution_secondary difmap
_audit_creation_method SHELXL-97
_cell_angle_alpha 90.00
_cell_angle_beta 90.00
_cell_angle_gamma 90.00
_cell_formula_units_Z 4
_cell_length_a 9.955(2)
_cell_length_b 12.180(3)
_cell_length_c 18.438(4)
_cell_measurement_reflns_used 5604
_cell_measurement_temperature 298(2)
_cell_measurement_theta_max 26.09
_cell_measurement_theta_min 2.325
_cell_volume 2235.6(9)
_computing_cell_refinement 'SAINT (Bruker, 2007)'
_computing_data_collection 'SMART (Bruker, 2007)'
_computing_data_reduction 'SAINT (Bruker, 2007)'
_computing_molecular_graphics 'SHELXTL (Sheldrick, 2008)'
_computing_publication_material 'SHELXTL (Sheldrick, 2008)'
_computing_structure_refinement 'SHELXL97 (Sheldrick, 2008)'
_computing_structure_solution 'SHELXS97 (Sheldrick, 2008)'
_diffrn_ambient_temperature 298(2)
_diffrn_measured_fraction_theta_full 0.971
_diffrn_measured_fraction_theta_max 0.971
_diffrn_measurement_device_type 'Bruker SMART APEX CCD area-detector'
_diffrn_measurement_method '\f and \w'
_diffrn_radiation_monochromator graphite
_diffrn_radiation_source 'fine-focus sealed tube'
_diffrn_radiation_type MoK\a
_diffrn_radiation_wavelength 0.71073
_diffrn_reflns_av_R_equivalents 0.0273
_diffrn_reflns_av_sigmaI/netI 0.0417
_diffrn_reflns_limit_h_max 13
_diffrn_reflns_limit_h_min -13
_diffrn_reflns_limit_k_max 16
_diffrn_reflns_limit_k_min -14
_diffrn_reflns_limit_l_max 24
_diffrn_reflns_limit_l_min -20
_diffrn_reflns_number 14242
_diffrn_reflns_theta_full 28.29
_diffrn_reflns_theta_max 28.29
_diffrn_reflns_theta_min 2.00
_exptl_absorpt_coefficient_mu 1.014
_exptl_absorpt_correction_T_max 0.8545
_exptl_absorpt_correction_T_min 0.7574
_exptl_absorpt_correction_type multi-scan
_exptl_absorpt_process_details '(SADABS; Sheldrick, 1996)'
_exptl_crystal_colour blue
_exptl_crystal_density_diffrn 1.459
_exptl_crystal_density_method 'not measured'
_exptl_crystal_description block
_exptl_crystal_F_000 1012
_exptl_crystal_size_max 0.29
_exptl_crystal_size_mid 0.28
_exptl_crystal_size_min 0.16
_refine_diff_density_max 0.323
_refine_diff_density_min -0.540
_refine_ls_abs_structure_details 'Flack (1983), 2229 Friedel pairs'
_refine_ls_abs_structure_Flack -0.005(13)
_refine_ls_extinction_method none
_refine_ls_goodness_of_fit_ref 1.037
_refine_ls_hydrogen_treatment constr
_refine_ls_matrix_type full
_refine_ls_number_parameters 300
_refine_ls_number_reflns 5278
_refine_ls_number_restraints 492
_refine_ls_restrained_S_all 1.111
_refine_ls_R_factor_all 0.0517
_refine_ls_R_factor_gt 0.0337
_refine_ls_shift/su_max 0.001
_refine_ls_shift/su_mean 0.000
_refine_ls_structure_factor_coef Fsqd
_refine_ls_weighting_details 'calc w=1/[\s^2^(Fo^2^)+(0.0472P)^2^] where P=(Fo^2^+2Fc^2^)/3'
_refine_ls_weighting_scheme calc
_refine_ls_wR_factor_gt 0.0792
_refine_ls_wR_factor_ref 0.0885
_reflns_number_gt 4243
_reflns_number_total 5278
_reflns_threshold_expression I>2\s(I)
_cod_data_source_file hy2129.cif
_cod_data_source_block I
_cod_database_code 2218163
_cod_database_fobs_code 2218163

loop_
_symmetry_equiv_pos_as_xyz
'x, y, z'
'-x+1/2, -y, z+1/2'
'-x, y+1/2, -z+1/2'
'x+1/2, -y+1/2, -z'

loop_
_atom_site_type_symbol
_atom_site_label
_atom_site_fract_x
_atom_site_fract_y
_atom_site_fract_z
_atom_site_U_iso_or_equiv
_atom_site_adp_type
_atom_site_calc_flag
_atom_site_refinement_flags
_atom_site_occupancy
Cu Cu1 0.32501(3) 1.00767(2) 0.977106(17) 0.03806(10) Uani d . 1
N N1 0.1622(2) 1.08781(15) 0.95744(11) 0.0313(4) Uani d . 1
N N2 0.2672(3) 0.89079(19) 1.06492(15) 0.0491(6) Uani d . 1
N N3 0.5005(2) 0.93672(19) 1.00252(14) 0.0480(6) Uani d . 1
O O4 0.3191(2) 0.93362(17) 0.88490(11) 0.0498(5) Uani d . 1
O O2 0.29386(19) 1.31490(16) 1.05070(12) 0.0512(5) Uani d . 1
O O1 0.37076(18) 1.14608(15) 1.03256(11) 0.0424(4) Uani d . 1
O O3 -0.05190(19) 1.07490(16) 1.05400(12) 0.0474(5) Uani d . 1
H H3 -0.0961 1.1082 1.0236 0.071 Uiso calc R 1
C C1 0.2783(3) 1.2178(2) 1.03223(14) 0.0371(6) Uani d U 1
C C2 0.1394(3) 1.17825(19) 1.00763(13) 0.0319(5) Uani d U 1
H H28 0.0912 1.2379 0.9832 0.038 Uiso calc R 1
C C3 0.0596(3) 1.1395(2) 1.07501(15) 0.0368(6) Uani d U 1
H H29 0.1194 1.0925 1.1037 0.044 Uiso calc R 1
C C4 0.0177(3) 1.2351(3) 1.12313(16) 0.0510(7) Uani d U 1
H H21A -0.0285 1.2076 1.1651 0.077 Uiso calc R 1
H H21B -0.0409 1.2830 1.0965 0.077 Uiso calc R 1
H H21C 0.0960 1.2750 1.1382 0.077 Uiso calc R 1
C C5 0.0856(2) 1.0765(2) 0.90139(14) 0.0325(5) Uani d U 1
H H11 0.0125 1.1237 0.8978 0.039 Uiso calc R 1
C C6 0.1028(2) 0.9982(2) 0.84450(12) 0.0363(5) Uani d U 1
C C7 0.2228(3) 0.9366(2) 0.83774(15) 0.0415(6) Uani d U 1
C C8 0.2402(3) 0.8722(3) 0.77391(16) 0.0545(8) Uani d U 1
H H18 0.3199 0.8335 0.7678 0.065 Uiso calc R 1
C C9 0.1453(4) 0.8654(3) 0.72205(16) 0.0560(8) Uani d U 1
H H19 0.1615 0.8224 0.6813 0.067 Uiso calc R 1
C C10 0.0215(3) 0.9221(2) 0.72803(15) 0.0452(6) Uani d U 1
C C11 -0.0016(3) 0.9893(2) 0.78988(13) 0.0397(6) Uani d U 1
C C12 -0.1269(3) 1.0408(2) 0.79527(17) 0.0495(7) Uani d U 1
H H27 -0.1453 1.0845 0.8354 0.059 Uiso calc R 1
C C13 -0.2234(4) 1.0284(3) 0.74247(19) 0.0588(8) Uani d U 1
H H26 -0.3055 1.0640 0.7475 0.071 Uiso calc R 1
C C14 -0.2000(4) 0.9635(3) 0.68174(18) 0.0621(9) Uani d U 1
H H25 -0.2659 0.9556 0.6464 0.074 Uiso calc R 1
C C15 -0.0795(4) 0.9115(3) 0.67446(17) 0.0572(8) Uani d U 1
H H15 -0.0634 0.8685 0.6337 0.069 Uiso calc R 1
C C16 0.1466(4) 0.8711(3) 1.0941(2) 0.0660(9) Uani d U 1
H H17 0.0701 0.8976 1.0710 0.079 Uiso calc R 1
C C17 0.1333(6) 0.8119(3) 1.1577(3) 0.0965(13) Uani d U 1
H H22 0.0488 0.7999 1.1777 0.116 Uiso calc R 1
C C18 0.2463(6) 0.7710(4) 1.1912(3) 0.1063(14) Uani d U 1
H H36 0.2387 0.7302 1.2336 0.128 Uiso calc R 1
C C19 0.3693(5) 0.7909(3) 1.1617(3) 0.0883(12) Uani d U 1
H H37 0.4468 0.7665 1.1849 0.106 Uiso calc R 1
C C20 0.3776(4) 0.8483(2) 1.09632(19) 0.0579(8) Uani d U 1
C C21 0.5052(3) 0.8664(2) 1.05811(19) 0.0524(7) Uani d U 1
C C22 0.6242(4) 0.8126(3) 1.0751(2) 0.0701(10) Uani d U 1
H H33 0.6271 0.7624 1.1131 0.084 Uiso calc R 1
C C23 0.7371(4) 0.8343(3) 1.0354(3) 0.0775(11) Uani d U 1
H H23 0.8169 0.7986 1.0468 0.093 Uiso calc R 1
C C24 0.7348(3) 0.9067(3) 0.9799(3) 0.0719(10) Uani d U 1
H H24 0.8118 0.9222 0.9532 0.086 Uiso calc R 1
C C25 0.6136(3) 0.9570(3) 0.9642(2) 0.0634(9) Uani d U 1
H H32 0.6097 1.0066 0.9259 0.076 Uiso calc R 1

loop_
_atom_site_aniso_label
_atom_site_aniso_U_11
_atom_site_aniso_U_22
_atom_site_aniso_U_33
_atom_site_aniso_U_12
_atom_site_aniso_U_13
_atom_site_aniso_U_23
Cu1 0.03383(16) 0.04027(16) 0.04008(17) 0.00393(14) -0.00421(14) 0.00230(15)
N1 0.0301(10) 0.0347(10) 0.0291(11) 0.0002(9) 0.0011(9) -0.0009(8)
N2 0.0536(15) 0.0405(13) 0.0531(16) -0.0017(11) -0.0030(13) 0.0083(12)
N3 0.0409(13) 0.0384(13) 0.0647(17) 0.0035(10) -0.0093(12) 0.0003(11)
O4 0.0456(11) 0.0590(12) 0.0448(12) 0.0165(10) -0.0016(11) -0.0084(9)
O2 0.0434(11) 0.0466(11) 0.0636(14) -0.0096(9) 0.0033(10) -0.0158(10)
O1 0.0341(9) 0.0460(10) 0.0470(12) -0.0025(8) -0.0092(9) -0.0015(9)
O3 0.0356(10) 0.0553(12) 0.0514(13) -0.0103(9) 0.0020(9) 0.0047(10)
C1 0.0398(13) 0.0424(13) 0.0291(13) -0.0075(11) 0.0053(11) -0.0008(11)
C2 0.0348(12) 0.0333(12) 0.0275(12) 0.0016(10) -0.0021(10) -0.0008(9)
C3 0.0339(13) 0.0442(14) 0.0323(13) -0.0029(11) 0.0013(11) 0.0017(11)
C4 0.0536(18) 0.0621(19) 0.0374(15) 0.0016(15) 0.0060(14) -0.0050(14)
C5 0.0326(12) 0.0360(12) 0.0288(12) 0.0016(10) -0.0001(10) 0.0002(10)
C6 0.0456(13) 0.0364(12) 0.0270(11) 0.0003(13) 0.0012(10) -0.0009(11)
C7 0.0486(15) 0.0413(14) 0.0346(14) 0.0009(12) 0.0065(12) -0.0036(11)
C8 0.0637(19) 0.0570(17) 0.0428(17) 0.0105(15) 0.0104(15) -0.0090(14)
C9 0.074(2) 0.0580(16) 0.0354(15) -0.0053(16) 0.0078(15) -0.0131(13)
C10 0.0586(16) 0.0469(15) 0.0299(13) -0.0123(13) 0.0007(13) -0.0025(11)
C11 0.0510(14) 0.0392(13) 0.0291(11) -0.0082(13) -0.0017(11) 0.0002(11)
C12 0.0552(16) 0.0542(15) 0.0392(15) -0.0003(13) -0.0115(13) -0.0065(12)
C13 0.0596(17) 0.065(2) 0.0515(17) -0.0031(15) -0.0187(15) -0.0011(15)
C14 0.076(2) 0.0662(18) 0.0440(16) -0.0210(16) -0.0221(16) 0.0030(14)
C15 0.079(2) 0.0582(17) 0.0344(15) -0.0206(16) -0.0067(15) -0.0039(13)
C16 0.074(2) 0.0503(17) 0.074(2) -0.0007(16) 0.0131(19) 0.0167(16)
C17 0.104(3) 0.085(3) 0.101(3) 0.002(2) 0.034(3) 0.038(2)
C18 0.128(3) 0.098(3) 0.092(3) 0.009(3) 0.010(3) 0.049(2)
C19 0.100(3) 0.080(2) 0.084(2) 0.015(2) -0.007(2) 0.035(2)
C20 0.0753(19) 0.0387(14) 0.0597(18) 0.0037(15) -0.0113(17) 0.0086(14)
C21 0.0575(17) 0.0352(14) 0.0645(18) 0.0071(13) -0.0215(15) -0.0033(14)
C22 0.076(2) 0.0502(17) 0.084(2) 0.0146(17) -0.029(2) -0.0012(17)
C23 0.060(2) 0.063(2) 0.109(3) 0.0182(17) -0.031(2) -0.020(2)
C24 0.0489(17) 0.0566(18) 0.110(3) 0.0058(15) -0.010(2) -0.015(2)
C25 0.0492(17) 0.0481(16) 0.093(2) 0.0030(13) -0.0050(18) -0.0026(16)

loop_
_atom_type_symbol
_atom_type_description
_atom_type_scat_dispersion_real
_atom_type_scat_dispersion_imag
_atom_type_scat_source
C C 0.0033 0.0016 'International Tables Vol C Tables 4.2.6.8 and 6.1.1.4'
H H 0.0000 0.0000 'International Tables Vol C Tables 4.2.6.8 and 6.1.1.4'
N N 0.0061 0.0033 'International Tables Vol C Tables 4.2.6.8 and 6.1.1.4'
Cu Cu 0.3201 1.2651 'International Tables Vol C Tables 4.2.6.8 and 6.1.1.4'
O O 0.0106 0.0060 'International Tables Vol C Tables 4.2.6.8 and 6.1.1.4'

loop_
_geom_angle_atom_site_label_1
_geom_angle_atom_site_label_2
_geom_angle_atom_site_label_3
_geom_angle
_geom_angle_publ_flag
O4 Cu1 N1 92.62(8) y
O4 Cu1 N3 91.77(9) y
N1 Cu1 N3 174.65(9) y
O4 Cu1 O1 147.49(9) y
N1 Cu1 O1 82.08(8) y
N3 Cu1 O1 92.57(9) y
O4 Cu1 N2 109.51(10) y
N1 Cu1 N2 104.07(9) y
N3 Cu1 N2 77.29(10) y
O1 Cu1 N2 102.88(9) y
C5 N1 C2 119.8(2) ?
C5 N1 Cu1 126.40(17) ?
C2 N1 Cu1 113.27(15) ?
C16 N2 C20 119.4(3) ?
C16 N2 Cu1 129.6(2) ?
C20 N2 Cu1 110.3(2) ?
C21 N3 C25 119.3(3) ?
C21 N3 Cu1 119.1(2) ?
C25 N3 Cu1 121.6(2) ?
C7 O4 Cu1 127.02(18) ?
C1 O1 Cu1 114.08(16) ?
C3 O3 H3 109.5 ?
O2 C1 O1 124.4(2) ?
O2 C1 C2 119.6(2) ?
O1 C1 C2 116.1(2) ?
N1 C2 C1 106.54(19) ?
N1 C2 C3 111.06(19) ?
C1 C2 C3 108.7(2) ?
N1 C2 H28 110.1 ?
C1 C2 H28 110.1 ?
C3 C2 H28 110.1 ?
O3 C3 C4 111.7(2) ?
O3 C3 C2 110.6(2) ?
C4 C3 C2 112.0(2) ?
O3 C3 H29 107.4 ?
C4 C3 H29 107.4 ?
C2 C3 H29 107.4 ?
C3 C4 H21A 109.5 ?
C3 C4 H21B 109.5 ?
H21A C4 H21B 109.5 ?
C3 C4 H21C 109.5 ?
H21A C4 H21C 109.5 ?
H21B C4 H21C 109.5 ?
N1 C5 C6 126.0(2) ?
N1 C5 H11 117.0 ?
C6 C5 H11 117.0 ?
C7 C6 C5 121.3(2) ?
C7 C6 C11 120.2(2) ?
C5 C6 C11 118.3(2) ?
O4 C7 C6 125.5(2) ?
O4 C7 C8 116.7(3) ?
C6 C7 C8 117.8(3) ?
C9 C8 C7 122.4(3) ?
C9 C8 H18 118.8 ?
C7 C8 H18 118.8 ?
C8 C9 C10 121.6(3) ?
C8 C9 H19 119.2 ?
C10 C9 H19 119.2 ?
C15 C10 C9 121.3(3) ?
C15 C10 C11 119.8(3) ?
C9 C10 C11 118.9(3) ?
C12 C11 C10 117.3(3) ?
C12 C11 C6 123.7(2) ?
C10 C11 C6 118.9(3) ?
C13 C12 C11 121.5(3) ?
C13 C12 H27 119.3 ?
C11 C12 H27 119.3 ?
C12 C13 C14 121.0(3) ?
C12 C13 H26 119.5 ?
C14 C13 H26 119.5 ?
C15 C14 C13 119.4(3) ?
C15 C14 H25 120.3 ?
C13 C14 H25 120.3 ?
C14 C15 C10 120.9(3) ?
C14 C15 H15 119.5 ?
C10 C15 H15 119.5 ?
N2 C16 C17 121.3(4) ?
N2 C16 H17 119.3 ?
C17 C16 H17 119.3 ?
C18 C17 C16 119.4(5) ?
C18 C17 H22 120.3 ?
C16 C17 H22 120.3 ?
C19 C18 C17 119.5(4) ?
C19 C18 H36 120.3 ?
C17 C18 H36 120.3 ?
C18 C19 C20 119.1(4) ?
C18 C19 H37 120.4 ?
C20 C19 H37 120.4 ?
N2 C20 C19 121.1(4) ?
N2 C20 C21 116.2(3) ?
C19 C20 C21 122.7(4) ?
N3 C21 C22 120.3(4) ?
N3 C21 C20 115.7(3) ?
C22 C21 C20 123.9(3) ?
C23 C22 C21 119.3(4) ?
C23 C22 H33 120.4 ?
C21 C22 H33 120.4 ?
C24 C23 C22 121.2(3) ?
C24 C23 H23 119.4 ?
C22 C23 H23 119.4 ?
C23 C24 C25 117.5(4) ?
C23 C24 H24 121.3 ?
C25 C24 H24 121.3 ?
N3 C25 C24 122.4(4) ?
N3 C25 H32 118.8 ?
C24 C25 H32 118.8 ?

loop_
_geom_bond_atom_site_label_1
_geom_bond_atom_site_label_2
_geom_bond_distance
_geom_bond_publ_flag
Cu1 O4 1.925(2) y
Cu1 N1 1.926(2) y
Cu1 N3 2.005(2) y
Cu1 O1 2.0236(18) y
Cu1 N2 2.231(3) y
N1 C5 1.292(3) ?
N1 C2 1.457(3) ?
N2 C16 1.338(4) ?
N2 C20 1.345(4) ?
N3 C21 1.337(4) ?
N3 C25 1.352(4) ?
O4 C7 1.295(4) ?
O2 C1 1.240(3) ?
O1 C1 1.269(3) ?
O3 C3 1.415(3) ?
O3 H3 0.8200 ?
C1 C2 1.533(4) ?
C2 C3 1.548(4) ?
C2 H28 0.9800 ?
C3 C4 1.522(4) ?
C3 H29 0.9800 ?
C4 H21A 0.9600 ?
C4 H21B 0.9600 ?
C4 H21C 0.9600 ?
C5 C6 1.428(3) ?
C5 H11 0.9300 ?
C6 C7 1.417(4) ?
C6 C11 1.452(3) ?
C7 C8 1.425(4) ?
C8 C9 1.346(5) ?
C8 H18 0.9300 ?
C9 C10 1.417(5) ?
C9 H19 0.9300 ?
C10 C15 1.415(4) ?
C10 C11 1.422(4) ?
C11 C12 1.400(4) ?
C12 C13 1.376(4) ?
C12 H27 0.9300 ?
C13 C14 1.390(5) ?
C13 H26 0.9300 ?
C14 C15 1.363(5) ?
C14 H25 0.9300 ?
C15 H15 0.9300 ?
C16 C17 1.384(5) ?
C16 H17 0.9300 ?
C17 C18 1.376(7) ?
C17 H22 0.9300 ?
C18 C19 1.362(7) ?
C18 H36 0.9300 ?
C19 C20 1.397(5) ?
C19 H37 0.9300 ?
C20 C21 1.469(5) ?
C21 C22 1.390(5) ?
C22 C23 1.366(6) ?
C22 H33 0.9300 ?
C23 C24 1.352(6) ?
C23 H23 0.9300 ?
C24 C25 1.384(5) ?
C24 H24 0.9300 ?
C25 H32 0.9300 ?

loop_
_geom_hbond_atom_site_label_D
_geom_hbond_atom_site_label_H
_geom_hbond_atom_site_label_A
_geom_hbond_site_symmetry_A
_geom_hbond_distance_DH
_geom_hbond_distance_HA
_geom_hbond_distance_DA
_geom_hbond_angle_DHA
_geom_hbond_publ_flag
O3 H3 O2 4_477 0.82 1.99 2.808(3) 178 y
C5 H11 O2 4_477 0.93 2.49 3.311(3) 147 y
C12 H27 O2 4_477 0.93 2.50 3.431(4) 174 y
C14 H25 O3 2_474 0.93 2.52 3.445(4) 177 y

loop_
_geom_torsion_atom_site_label_1
_geom_torsion_atom_site_label_2
_geom_torsion_atom_site_label_3
_geom_torsion_atom_site_label_4
_geom_torsion
C1 C2 C3 C4 71.0(3)
